data_1533379
loop_
_publ_author_name
'Sato, M.'
'Yartys', V.A.'

_publ_section_title
;
 Hydrogen absorption-desorption characteristics of the La Ni5 Sn
 intermetallic compound
;
_journal_name_full 'Journal of Alloys Compd.'
_journal_page_first 161
_journal_page_last 166
_journal_volume 373
_journal_year 2004
_chemical_formula_sum 'H3 La Ni4.95 Sn1.05'
_chemical_name_systematic 'La Ni4.95 Sn1.05 H3'
_space_group_IT_number 194
_symmetry_space_group_name_Hall '-P 6c 2c'
_symmetry_space_group_name_H-M 'P 63/m m c'
_cell_angle_alpha 90
_cell_angle_beta 90
_cell_angle_gamma 120
_cell_formula_units_Z 4
_cell_length_a 4.9661
_cell_length_b 4.9661
_cell_length_c 19.977
_cell_volume 426.670
_citation_journal_id_ASTM JALCEU
_cod_data_source_file Sato_JALCEU_2004_1489.cif
_cod_data_source_block H3La1Ni4.95Sn1.05
_cod_original_cell_volume 426.6697
_cod_original_formula_sum 'H3 La1 Ni4.95 Sn1.05'
_cod_database_code 1533379

loop_
_symmetry_equiv_pos_as_xyz
x,y,z
x-y,x,z+1/2
-y,x-y,z
-x,-y,z+1/2
-x+y,-x,z
y,-x+y,z+1/2
-y,-x,-z+1/2
x-y,-y,-z
x,x-y,-z+1/2
y,x,-z
-x+y,y,-z+1/2
-x,-x+y,-z
-x,-y,-z
-x+y,-x,-z-1/2
y,-x+y,-z
x,y,-z-1/2
x-y,x,-z
-y,x-y,-z-1/2
y,x,z-1/2
-x+y,y,z
-x,-x+y,z-1/2
-y,-x,z
x-y,-y,z-1/2
x,x-y,z

loop_
_atom_site_label
_atom_site_type_symbol
_atom_site_fract_x
_atom_site_fract_y
_atom_site_fract_z
_atom_site_occupancy
_atom_site_U_iso_or_equiv
Sn2 Sn 0.3333 0.6667 0.5425 0.13 0.0
H2 H 0.5479 0.4521 0.3088 0.25 0.0
Sn1 Sn 0.831 0.662 0.1458 0.03 0.0
Ni3 Ni 0.3333 0.6667 0.75 1 0.0
La1 La 0.3333 0.6667 0.25 1 0.0
Sn3 Sn 0.3333 0.6667 0.0873 0.83 0.0
H3 H 0.763 0.8815 0.3097 0.25 0.0
La2 La 0 0 0 1 0.0
Ni2 Ni 0.3333 0.6667 0.5425 0.87 0.0
Ni1 Ni 0.831 0.662 0.1458 0.97 0.0
Ni5 Ni 0.3333 0.6667 0.0873 0.17 0.0
Ni4 Ni 0 0 0.25 1 0.0
H1 H 0.3336 0.2367 0.2226 0.25 0.0
